data_2102225
loop_
_publ_author_name
'Quesada, Antonio'
'Marchal, Antonio'
'Melguizo, Manuel'
'Low, John N.'
'Glidewell, Christopher'

_publ_section_title
;
 Symmetrically 4,6-disubstituted 2-aminopyrimidines and
 2-amino-5-nitrosopyrimidines: interplay of molecular,
 molecular--electronic and supramolecular structures
;
_journal_issue 1
_journal_name_full 'Acta Crystallographica Section B'
_journal_page_first 76
_journal_page_last 89
_journal_paper_doi 10.1107/S0108768103024856
_journal_volume 60
_journal_year 2004
_chemical_formula_moiety 'C8 H14 N6 O3'
_chemical_formula_sum 'C8 H14 N6 O3'
_chemical_formula_weight 242.25
_chemical_name_systematic
;
2-Amino-4,6-bis(2-hydroxyethylamino)-5-nitrosopyrimidine
;
_space_group_IT_number 14
_symmetry_cell_setting monoclinic
_symmetry_space_group_name_Hall '-P 2ybc'
_symmetry_space_group_name_H-M 'P 1 21/c 1'
_atom_sites_solution_hydrogens geom
_atom_sites_solution_primary direct
_atom_sites_solution_secondary difmap
_cell_angle_alpha 90.00
_cell_angle_beta 101.0970(10)
_cell_angle_gamma 90.00
_cell_formula_units_Z 4
_cell_length_a 9.64870(10)
_cell_length_b 14.8594(2)
_cell_length_c 7.3497(2)
_cell_measurement_reflns_used 2366
_cell_measurement_temperature 120(2)
_cell_measurement_theta_max 27.48
_cell_measurement_theta_min 3.14
_cell_volume 1034.05(3)
_computing_cell_refinement 'DENZO-SMN (Otwinowski & Minor, 1997)'
_computing_data_collection 'Kappa-CCD server software (Nonius, 1997)'
_computing_data_reduction 'DENZO-SMN (Otwinowski & Minor, 1997)'
_computing_molecular_graphics 'PLATON (Spek, 2002)'
_computing_publication_material 'SHELXL-97 (Sheldrick, 1997a) and PRPKAPPA (Ferguson, 1999)'
_computing_structure_refinement 'SHELXL-97 (Sheldrick, 1997a)'
_computing_structure_solution 'SHELXS-97 (Sheldrick, 1997b)'
_diffrn_ambient_temperature 120(2)
_diffrn_measured_fraction_theta_full 0.996
_diffrn_measured_fraction_theta_max 0.996
_diffrn_measurement_device_type Kappa-CCD
_diffrn_measurement_method '\f scans, and \w scans with \k offsets'
_diffrn_radiation_monochromator graphite
_diffrn_radiation_source 'fine-focus sealed X-ray tube'
_diffrn_radiation_type 'Mo K\a'
_diffrn_radiation_wavelength 0.71073
_diffrn_reflns_av_R_equivalents 0.0387
_diffrn_reflns_av_sigmaI/netI 0.0345
_diffrn_reflns_limit_h_max 12
_diffrn_reflns_limit_h_min -12
_diffrn_reflns_limit_k_max 19
_diffrn_reflns_limit_k_min -19
_diffrn_reflns_limit_l_max 8
_diffrn_reflns_limit_l_min -9
_diffrn_reflns_number 14888
_diffrn_reflns_theta_full 27.48
_diffrn_reflns_theta_max 27.48
_diffrn_reflns_theta_min 3.14
_diffrn_standards_decay_% 0
_exptl_absorpt_coefficient_mu 0.122
_exptl_absorpt_correction_type none
_exptl_crystal_colour orange
_exptl_crystal_density_diffrn 1.556
_exptl_crystal_density_method 'not measured'
_exptl_crystal_description rod
_exptl_crystal_F_000 512
_exptl_crystal_size_max 0.20
_exptl_crystal_size_mid 0.06
_exptl_crystal_size_min 0.04
_refine_diff_density_max 0.550
_refine_diff_density_min -0.371
_refine_ls_extinction_method none
_refine_ls_goodness_of_fit_ref 1.039
_refine_ls_hydrogen_treatment constr
_refine_ls_matrix_type full
_refine_ls_number_parameters 180
_refine_ls_number_reflns 2366
_refine_ls_number_restraints 11
_refine_ls_restrained_S_all 1.049
_refine_ls_R_factor_all 0.0780
_refine_ls_R_factor_gt 0.0656
_refine_ls_shift/su_max 0.001
_refine_ls_shift/su_mean 0.000
_refine_ls_structure_factor_coef Fsqd
_refine_ls_weighting_details 'w=1/[\s^2^(Fo^2^)+(0.0886P)^2^+1.0053P] where P=(Fo^2^+2Fc^2^)/3'
_refine_ls_weighting_scheme calc
_refine_ls_wR_factor_gt 0.1690
_refine_ls_wR_factor_ref 0.1804
_reflns_number_gt 1928
_reflns_number_total 2366
_reflns_threshold_expression >2\s(I)
_cod_data_source_file na5007.cif
_cod_data_source_block VI
_cod_original_sg_symbol_H-M 'P 21/c'
_cod_database_code 2102225

loop_
_symmetry_equiv_pos_as_xyz
'x, y, z'
'-x, y+1/2, -z+1/2'
'-x, -y, -z'
'x, -y+1/2, z+1/2'

loop_
_atom_site_label
_atom_site_fract_x
_atom_site_fract_y
_atom_site_fract_z
_atom_site_U_iso_or_equiv
_atom_site_adp_type
_atom_site_calc_flag
_atom_site_refinement_flags
_atom_site_occupancy
_atom_site_disorder_assembly
_atom_site_disorder_group
_atom_site_type_symbol
N1 0.36042(17) 0.22258(12) 0.0872(3) 0.0280(4) Uani d . 1 . . N
N2 0.36388(18) 0.06965(13) 0.0998(3) 0.0373(5) Uani d . 1 . . N
C2 0.4314(2) 0.14488(14) 0.0711(3) 0.0267(4) Uani d . 1 . . C
N3 0.56145(16) 0.13395(12) 0.0300(2) 0.0238(4) Uani d . 1 . . N
N4 0.76382(18) 0.20569(12) -0.0139(2) 0.0273(4) Uani d . 1 A . N
C4 0.6325(2) 0.20989(14) 0.0141(3) 0.0230(4) Uani d . 1 A . C
C41 0.84213(18) 0.12222(13) -0.0150(3) 0.0325(5) Uani d D 1 . . C
C42 0.98242(18) 0.13999(13) -0.0707(3) 0.0267(8) Uani d PRD 0.819(3) A 1 C
O4 1.05773(18) 0.20277(12) 0.0656(3) 0.0294(5) Uani d P 0.819(3) A 1 O
C421 0.9853(9) 0.1493(13) -0.048(3) 0.030 Uiso d PD 0.181(3) A 2 C
O41 1.0470(9) 0.0613(6) -0.0744(11) 0.030 Uiso d P 0.181(3) A 2 O
C5 0.57073(19) 0.29767(13) 0.0296(3) 0.0233(4) Uani d D 1 . . C
N5 0.6318(7) 0.3787(3) 0.022(2) 0.0315(15) Uani d PD 0.68 B 1 N
O5 0.7592(2) 0.38242(16) -0.0047(3) 0.0326(5) Uani d PD 0.68 B 1 O
N51 0.6588(14) 0.3673(4) 0.025(5) 0.038(4) Uani d PD 0.32 B 2 N
O51 0.6123(5) 0.4452(3) 0.0401(8) 0.0366(11) Uani d PD 0.32 B 2 O
C6 0.4282(2) 0.29869(14) 0.0661(3) 0.0241(4) Uani d . 1 B . C
N6 0.36753(17) 0.37779(13) 0.0829(2) 0.0285(4) Uani d . 1 . . N
C61 0.22774(17) 0.39091(13) 0.1253(2) 0.0324(5) Uani d D 1 A . C
C62 0.11478(17) 0.40081(13) -0.0457(2) 0.0291(8) Uani d PRD 0.819(3) A 1 C
O6 0.14364(18) 0.46683(12) -0.1692(3) 0.0302(5) Uani d P 0.819(3) A 1 O
C621 0.1147(9) 0.3804(15) -0.0461(11) 0.0291(8) Uani d PD 0.181(3) A 2 C
O61 -0.0344(7) 0.3610(6) -0.0706(12) 0.0302(5) Uani d PD 0.181(3) A 2 O
H2A 0.4041 0.0170 0.0916 0.045 Uiso calc R 1 . . H
H2B 0.2791 0.0725 0.1269 0.045 Uiso calc R 1 . . H
H4 0.8061 0.2563 -0.0329 0.033 Uiso calc R 1 . . H
H41A 0.7865 0.0794 -0.1034 0.039 Uiso calc PR 0.819(3) A 1 H
H41B 0.8581 0.0947 0.1099 0.039 Uiso calc PR 0.819(3) A 1 H
H41C 0.7945 0.0820 -0.1152 0.039 Uiso calc PR 0.181(3) A 2 H
H41D 0.8502 0.0905 0.1051 0.039 Uiso calc PR 0.181(3) A 2 H
H42A 1.0365 0.0833 -0.0704 0.032 Uiso calc PR 0.819(3) A 1 H
H42B 0.9680 0.1665 -0.1965 0.032 Uiso calc PR 0.819(3) A 1 H
H4A 1.1369 0.2146 0.0398 0.035 Uiso calc PR 0.819(3) A 1 H
H42C 0.9782 0.1876 -0.1593 0.036 Uiso calc PR 0.181(3) A 2 H
H42D 1.0404 0.1813 0.0608 0.036 Uiso calc PR 0.181(3) A 2 H
H41 1.0087 0.0217 -0.0192 0.036 Uiso calc PR 0.181(3) A 2 H
H6 0.4160 0.4263 0.0670 0.034 Uiso calc R 1 B . H
H61A 0.2288 0.4455 0.2029 0.039 Uiso calc PR 0.819(3) A 1 H
H61B 0.2046 0.3389 0.1983 0.039 Uiso calc PR 0.819(3) A 1 H
H61C 0.2217 0.4518 0.1779 0.039 Uiso calc PR 0.181(3) A 2 H
H61D 0.2121 0.3464 0.2196 0.039 Uiso calc PR 0.181(3) A 2 H
H62A 0.1023 0.3423 -0.1112 0.035 Uiso calc PR 0.819(3) A 1 H
H62B 0.0245 0.4158 -0.0077 0.035 Uiso calc PR 0.819(3) A 1 H
H6A 0.1529 0.5170 -0.1154 0.036 Uiso calc PR 0.819(3) A 1 H
H62C 0.1191 0.4372 -0.1154 0.035 Uiso calc PR 0.181(3) A 2 H
H62D 0.1519 0.3333 -0.1190 0.035 Uiso calc PR 0.181(3) A 2 H
H61 -0.0475 0.3055 -0.0876 0.036 Uiso calc PR 0.181(3) A 2 H

loop_
_atom_site_aniso_label
_atom_site_aniso_U_11
_atom_site_aniso_U_22
_atom_site_aniso_U_33
_atom_site_aniso_U_12
_atom_site_aniso_U_13
_atom_site_aniso_U_23
N1 0.0160(8) 0.0340(10) 0.0349(10) -0.0001(6) 0.0076(7) 0.0089(7)
N2 0.0189(8) 0.0323(10) 0.0646(13) 0.0020(7) 0.0178(8) 0.0134(9)
C2 0.0172(9) 0.0341(11) 0.0291(10) -0.0002(7) 0.0050(7) 0.0062(8)
N3 0.0149(8) 0.0336(9) 0.0234(8) -0.0045(6) 0.0051(6) -0.0002(6)
N4 0.0180(8) 0.0311(9) 0.0353(10) -0.0072(6) 0.0115(7) -0.0093(7)
C4 0.0174(9) 0.0345(11) 0.0173(9) -0.0049(7) 0.0037(7) -0.0048(7)
C41 0.0250(10) 0.0291(11) 0.0484(13) -0.0086(8) 0.0196(9) -0.0123(9)
C42 0.0206(11) 0.0252(14) 0.0386(19) -0.0055(9) 0.0164(11) -0.0095(11)
O4 0.0172(8) 0.0308(10) 0.0415(11) -0.0037(7) 0.0090(7) 0.0003(7)
C5 0.0151(9) 0.0322(11) 0.0221(9) -0.0041(7) 0.0026(7) -0.0010(7)
N5 0.0133(16) 0.053(4) 0.028(2) -0.0092(18) 0.0036(18) -0.005(3)
O5 0.0172(11) 0.0338(12) 0.0494(14) -0.0069(9) 0.0128(10) -0.0089(10)
N51 0.043(9) 0.026(4) 0.041(6) -0.016(4) 0.002(9) 0.004(4)
O51 0.028(3) 0.019(2) 0.060(3) -0.002(2) 0.005(2) -0.002(2)
C6 0.0159(9) 0.0346(11) 0.0214(9) 0.0003(7) 0.0025(7) 0.0034(7)
N6 0.0190(8) 0.0338(10) 0.0337(9) 0.0000(7) 0.0073(7) 0.0043(7)
C61 0.0238(10) 0.0401(12) 0.0360(11) 0.0057(9) 0.0123(9) 0.0073(9)
C62 0.0214(10) 0.024(2) 0.0424(13) 0.0010(9) 0.0083(8) 0.0171(10)
O6 0.0263(9) 0.0259(9) 0.0375(10) -0.0037(7) 0.0040(7) 0.0109(7)
C621 0.0214(10) 0.024(2) 0.0424(13) 0.0010(9) 0.0083(8) 0.0171(10)
O61 0.0263(9) 0.0259(9) 0.0375(10) -0.0037(7) 0.0040(7) 0.0109(7)

loop_
_atom_type_symbol
_atom_type_description
_atom_type_scat_dispersion_real
_atom_type_scat_dispersion_imag
_atom_type_scat_source
C C 0.0033 0.0016 'International Tables Vol C Tables 4.2.6.8 and 6.1.1.4'
H H 0.0000 0.0000 'International Tables Vol C Tables 4.2.6.8 and 6.1.1.4'
N N 0.0061 0.0033 'International Tables Vol C Tables 4.2.6.8 and 6.1.1.4'
O O 0.0106 0.0060 'International Tables Vol C Tables 4.2.6.8 and 6.1.1.4'

loop_
_geom_angle_atom_site_label_1
_geom_angle_atom_site_label_2
_geom_angle_atom_site_label_3
_geom_angle
_geom_angle_publ_flag
C6 N1 C2 116.39(17) no
C2 N2 H2A 120.0 no
C2 N2 H2B 120.0 no
H2A N2 H2B 120.0 no
N2 C2 N3 115.90(19) no
N2 C2 N1 115.44(18) no
N3 C2 N1 128.66(18) no
C4 N3 C2 115.51(17) no
C4 N4 C41 123.74(16) no
C4 N4 H4 118.1 no
C41 N4 H4 118.1 no
N4 C4 N3 119.75(18) no
N4 C4 C5 118.39(17) no
N3 C4 C5 121.84(17) no
N4 C41 C421 105.5(8) no
N4 C41 C42 110.26(9) no
N4 C41 H41A 109.6 no
C421 C41 H41A 117.8 no
C42 C41 H41A 109.6 no
N4 C41 H41B 109.6 no
C421 C41 H41B 105.9 no
C42 C41 H41B 109.6 no
H41A C41 H41B 108.1 no
N4 C41 H41C 110.6 no
C421 C41 H41C 110.6 no
C42 C41 H41C 102.5 no
H41B C41 H41C 114.1 no
N4 C41 H41D 110.6 no
C421 C41 H41D 110.6 no
C42 C41 H41D 113.8 no
H41A C41 H41D 102.7 no
H41C C41 H41D 108.8 no
O4 C42 C41 106.25(9) no
O4 C42 H42A 110.5 no
C41 C42 H42A 110.5 no
O4 C42 H42B 110.5 no
C41 C42 H42B 110.5 no
H42A C42 H42B 108.7 no
C42 O4 H4A 109.5 no
O41 C421 C41 101.1(10) no
O41 C421 H42C 111.6 no
C41 C421 H42C 111.6 no
O41 C421 H42D 111.6 no
C41 C421 H42D 111.6 no
H42C C421 H42D 109.4 no
C421 O41 H41 109.5 no
N51 C5 C4 114.8(4) no
N5 C5 C4 127.8(3) no
N51 C5 C6 128.6(4) no
N5 C5 C6 115.8(3) no
C4 C5 C6 116.30(16) no
O5 N5 C5 118.9(4) no
O51 N51 C5 118.0(6) no
N6 C6 N1 120.34(18) no
N6 C6 C5 118.47(17) no
N1 C6 C5 121.17(18) no
C6 N6 C61 125.57(17) no
C6 N6 H6 117.2 no
C61 N6 H6 117.2 no
N6 C61 C62 112.74(10) no
N6 C61 C621 111.0(5) no
N6 C61 H61A 109.0 no
C62 C61 H61A 109.0 no
C621 C61 H61A 119.4 no
N6 C61 H61B 109.0 no
C62 C61 H61B 109.0 no
C621 C61 H61B 99.8 no
H61A C61 H61B 107.8 no
N6 C61 H61C 109.4 no
C62 C61 H61C 98.6 no
C621 C61 H61C 109.4 no
H61B C61 H61C 117.8 no
N6 C61 H61D 109.4 no
C62 C61 H61D 117.8 no
C621 C61 H61D 109.4 no
H61A C61 H61D 97.5 no
H61C C61 H61D 108.0 no
O6 C62 C61 114.06(10) no
O6 C62 H62A 108.7 no
C61 C62 H62A 108.7 no
O6 C62 H62B 108.7 no
C61 C62 H62B 108.7 no
H62A C62 H62B 107.6 no
C62 O6 H6A 109.5 no
O61 C621 C61 131.9(8) no
O61 C621 H62C 104.3 no
C61 C621 H62C 104.3 no
O61 C621 H62D 104.3 no
C61 C621 H62D 104.3 no
H62C C621 H62D 105.6 no
C621 O61 H61 109.5 no

loop_
_geom_bond_atom_site_label_1
_geom_bond_atom_site_label_2
_geom_bond_distance
_geom_bond_publ_flag
N1 C6 1.331(3) no
N1 C2 1.359(3) no
N2 C2 1.331(3) no
N2 H2A 0.88 no
N2 H2B 0.88 no
C2 N3 1.356(2) no
N3 C4 1.337(3) no
N4 C4 1.323(2) no
N4 C41 1.453(3) no
N4 H4 0.88 no
C4 C5 1.448(3) no
C41 C421 1.502(5) no
C41 C42 1.5108 no
C41 H41A 0.99 no
C41 H41B 0.99 no
C41 H41C 0.99 no
C41 H41D 0.99 no
C42 O4 1.457(3) no
C42 H42A 0.99 no
C42 H42B 0.99 no
O4 H4A 0.84 no
C421 O41 1.47(2) no
C421 H42C 0.99 no
C421 H42D 0.99 no
O41 H41 0.84 no
C5 N51 1.344(5) no
C5 N5 1.346(4) no
C5 C6 1.451(3) no
N5 O5 1.284(4) no
N51 O51 1.254(5) no
C6 N6 1.330(3) no
N6 C61 1.455(2) no
N6 H6 0.88 no
C61 C62 1.5042 no
C61 C621 1.507(5) no
C61 H61A 0.99 no
C61 H61B 0.99 no
C61 H61C 0.99 no
C61 H61D 0.99 no
C62 O6 1.400(2) no
C62 H62A 0.99 no
C62 H62B 0.99 no
O6 H6A 0.84 no
C621 O61 1.444(5) no
C621 H62C 0.99 no
C621 H62D 0.99 no
O61 H61 0.84 no

loop_
_geom_hbond_atom_site_label_D
_geom_hbond_atom_site_label_H
_geom_hbond_atom_site_label_A
_geom_hbond_site_symmetry_A
_geom_hbond_distance_DH
_geom_hbond_distance_HA
_geom_hbond_distance_DA
_geom_hbond_angle_DHA
_geom_hbond_publ_flag
N2 H2A N3 3_655 0.88 2.46 3.293(3) 158 y
N2 H2B O6 4_555 0.88 2.25 3.014(3) 146 y
N4 H4 O5 . 0.88 1.95 2.628(2) 133 y
O4 H4A N1 1_655 0.84 2.12 2.909(2) 156 y
O6 H6A O5 3_665 0.84 1.86 2.659(4) 159 y

loop_
_geom_torsion_atom_site_label_1
_geom_torsion_atom_site_label_2
_geom_torsion_atom_site_label_3
_geom_torsion_atom_site_label_4
_geom_torsion
_geom_torsion_publ_flag
C6 N1 C2 N2 177.52(19) no
C6 N1 C2 N3 -2.4(3) no
N2 C2 N3 C4 -175.56(18) no
N1 C2 N3 C4 4.3(3) no
C41 N4 C4 N3 -4.8(3) no
C41 N4 C4 C5 174.18(18) no
C2 N3 C4 N4 175.66(17) no
C2 N3 C4 C5 -3.3(3) no
C4 N4 C41 C421 -178.9(9) no
C4 N4 C41 C42 174.01(15) no
N4 C41 C42 O4 59.55(13) no
C421 C41 C42 O4 4(5) no
N4 C41 C421 O41 -171.8(8) no
C42 C41 C421 O41 -46(5) no
N4 C4 C5 N51 -3.8(18) no
N3 C4 C5 N51 175.2(17) no
N4 C4 C5 N5 -1.3(9) no
N3 C4 C5 N5 177.7(9) no
N4 C4 C5 C6 -178.10(16) no
N3 C4 C5 C6 0.9(3) no
N51 C5 N5 O5 12(8) no
C4 C5 N5 O5 1.4(17) no
C6 C5 N5 O5 178.2(9) no
N5 C5 N51 O51 10(7) no
C4 C5 N51 O51 -179(2) no
C6 C5 N51 O51 -5(4) no
C2 N1 C6 N6 -178.81(18) no
C2 N1 C6 C5 -0.6(3) no
N51 C5 C6 N6 6(2) no
N5 C5 C6 N6 2.3(8) no
C4 C5 C6 N6 179.47(16) no
N51 C5 C6 N1 -172(2) no
N5 C5 C6 N1 -176.0(8) no
C4 C5 C6 N1 1.2(3) no
N1 C6 N6 C61 0.4(3) no
C5 C6 N6 C61 -177.87(17) no
C6 N6 C61 C62 -93.46(19) no
C6 N6 C61 C621 -81.2(10) no
N6 C61 C62 O6 -52.66(14) no
C621 C61 C62 O6 -136(2) no
N6 C61 C621 O61 159.1(17) no
C62 C61 C621 O61 -100(3) no
